data_2018788
loop_
_publ_author_name
'Jin, Lei'
'Wu, De-Hong'

_publ_section_title
;
 Poly[bis(4-chloropyridinium)
 tetra-\m~2~-chlorido-tetrachloridotrimercurate(II)]
;
_journal_coeditor_code KU3085
_journal_issue 2
_journal_name_full 'Acta Crystallographica Section C'
_journal_page_first 142
_journal_page_last 145
_journal_paper_doi 10.1107/S0108270113001807
_journal_volume 69
_journal_year 2013
_chemical_formula_iupac '(C5 H5 Cl N)2 [Hg3 Cl8]'
_chemical_formula_moiety '2(C5 H5 Cl N +), Cl8 Hg3 2-'
_chemical_formula_sum 'C10 H10 Cl10 Hg3 N2'
_chemical_formula_weight 1114.47
_chemical_name_systematic
;
Poly[bis(4-chloropyridinium) tetra-\m~2~-chlorido-tetrachloridotrimercury(II)]
;
_space_group_IT_number 2
_symmetry_cell_setting triclinic
_symmetry_space_group_name_Hall '-P 1'
_symmetry_space_group_name_H-M 'P -1'
_atom_sites_solution_hydrogens geom
_atom_sites_solution_primary direct
_atom_sites_solution_secondary difmap
_audit_creation_method SHELXL97
_cell_angle_alpha 70.44(3)
_cell_angle_beta 83.71(3)
_cell_angle_gamma 89.91(3)
_cell_formula_units_Z 1
_cell_length_a 4.1792(8)
_cell_length_b 11.618(2)
_cell_length_c 13.238(3)
_cell_measurement_reflns_used 5679
_cell_measurement_temperature 298(2)
_cell_measurement_theta_max 26.00
_cell_measurement_theta_min 3.19
_cell_volume 601.6(2)
_computing_cell_refinement 'CrystalClear (Rigaku, 2005)'
_computing_data_collection 'CrystalClear (Rigaku, 2005)'
_computing_data_reduction 'CrystalClear (Rigaku, 2005)'
_computing_molecular_graphics 'SHELXTL (Sheldrick, 2008)'
_computing_publication_material 'SHELXTL (Sheldrick, 2008)'
_computing_structure_refinement 'SHELXL97 (Sheldrick, 2008)'
_computing_structure_solution 'SHELXS97 (Sheldrick, 2008)'
_diffrn_ambient_temperature 298(2)
_diffrn_detector_area_resol_mean 13.6612
_diffrn_measured_fraction_theta_full 0.997
_diffrn_measured_fraction_theta_max 0.997
_diffrn_measurement_device_type 'Rigaku Mercury2'
_diffrn_measurement_method 'CCD profile fitting'
_diffrn_radiation_monochromator graphite
_diffrn_radiation_source 'fine-focus sealed tube'
_diffrn_radiation_type MoK\a
_diffrn_radiation_wavelength 0.71073
_diffrn_reflns_av_R_equivalents 0.1010
_diffrn_reflns_av_sigmaI/netI 0.1256
_diffrn_reflns_limit_h_max 5
_diffrn_reflns_limit_h_min -5
_diffrn_reflns_limit_k_max 14
_diffrn_reflns_limit_k_min -14
_diffrn_reflns_limit_l_max 16
_diffrn_reflns_limit_l_min -16
_diffrn_reflns_number 5558
_diffrn_reflns_theta_full 26.00
_diffrn_reflns_theta_max 26.00
_diffrn_reflns_theta_min 3.19
_diffrn_standards_number 0
_exptl_absorpt_coefficient_mu 20.203
_exptl_absorpt_correction_T_max 0.0772
_exptl_absorpt_correction_T_min 0.0646
_exptl_absorpt_correction_type multi-scan
_exptl_absorpt_process_details '(CrystalClear; Rigaku, 2005)'
_exptl_crystal_colour colourless
_exptl_crystal_density_diffrn 3.076
_exptl_crystal_density_method 'not measured'
_exptl_crystal_description block
_exptl_crystal_F_000 494
_exptl_crystal_size_max 0.30
_exptl_crystal_size_mid 0.28
_exptl_crystal_size_min 0.26
_refine_diff_density_max 2.884
_refine_diff_density_min -1.539
_refine_ls_extinction_coef 0.0167(7)
_refine_ls_extinction_expression Fc^*^=kFc[1+0.001xFc^2^\l^3^/sin(2\q)]^-1/4^
_refine_ls_extinction_method 'SHELXL97 (Sheldrick, 2008)'
_refine_ls_goodness_of_fit_ref 0.920
_refine_ls_hydrogen_treatment constr
_refine_ls_matrix_type full
_refine_ls_number_parameters 116
_refine_ls_number_reflns 2357
_refine_ls_number_restraints 0
_refine_ls_restrained_S_all 0.920
_refine_ls_R_factor_all 0.0585
_refine_ls_R_factor_gt 0.0498
_refine_ls_shift/su_max 0.001
_refine_ls_shift/su_mean 0.000
_refine_ls_structure_factor_coef Fsqd
_refine_ls_weighting_details 'calc w = 1/[\s^2^(Fo^2^)+(0.0000P)^2^+0.0000P] where P=(Fo^2^+2Fc^2^)/3'
_refine_ls_weighting_scheme calc
_refine_ls_wR_factor_gt 0.0994
_refine_ls_wR_factor_ref 0.1040
_reflns_number_gt 1950
_reflns_number_total 2364
_reflns_threshold_expression I>2\s(I)
_cod_data_source_file ku3085.cif
_cod_data_source_block I
_cod_database_code 2018788
_cod_database_fobs_code 2018788

loop_
_symmetry_equiv_pos_as_xyz
'x, y, z'
'-x, -y, -z'

loop_
_atom_site_type_symbol
_atom_site_label
_atom_site_fract_x
_atom_site_fract_y
_atom_site_fract_z
_atom_site_U_iso_or_equiv
_atom_site_adp_type
_atom_site_calc_flag
_atom_site_refinement_flags
_atom_site_occupancy
_atom_site_symmetry_multiplicity
C C1 -0.038(2) 0.0613(10) 0.2495(9) 0.062(3) Uani d . 1 1
H H1 -0.1363 -0.0152 0.2868 0.074 Uiso d R 1 1
C C2 0.119(3) 0.0861(10) 0.1463(9) 0.062(3) Uani d . 1 1
H H2 0.1223 0.0269 0.1133 0.075 Uiso d R 1 1
C C3 0.256(2) 0.2860(11) 0.1420(9) 0.051(3) Uani d . 1 1
H H3 0.3588 0.3616 0.1045 0.061 Uiso d R 1 1
C C4 0.1020(19) 0.2671(9) 0.2405(8) 0.045(3) Uani d . 1 1
H H4 0.0919 0.3287 0.2709 0.055 Uiso d R 1 1
C C5 -0.042(2) 0.1509(10) 0.2959(8) 0.046(3) Uani d . 1 1
Cl Cl1 -0.2423(8) 0.1263(4) 0.4224(3) 0.0859(13) Uani d . 1 1
Cl Cl2 0.6221(5) 0.8496(2) 0.13064(19) 0.0374(6) Uani d . 1 1
Cl Cl3 1.0311(6) 0.7076(3) 0.3926(2) 0.0431(6) Uani d . 1 1
Cl Cl4 1.1536(6) 0.5988(2) 0.0817(2) 0.0427(6) Uani d . 1 1
Cl Cl5 0.5572(6) 0.4635(2) 0.3383(2) 0.0436(7) Uani d . 1 1
Hg Hg1 0.5000 0.5000 0.5000 0.0415(2) Uani d S 1 2
Hg Hg2 1.09239(8) 0.68857(3) 0.21839(3) 0.0392(2) Uani d . 1 1
N N1 0.2625(19) 0.1964(9) 0.0952(7) 0.061(3) Uani d . 1 1
H H1A 0.3615 0.2117 0.0313 0.073 Uiso calc R 1 1

loop_
_atom_site_aniso_label
_atom_site_aniso_U_11
_atom_site_aniso_U_22
_atom_site_aniso_U_33
_atom_site_aniso_U_12
_atom_site_aniso_U_13
_atom_site_aniso_U_23
C1 0.082(8) 0.041(7) 0.064(8) -0.007(6) 0.000(6) -0.021(6)
C2 0.088(8) 0.058(8) 0.067(8) 0.000(7) -0.015(6) -0.054(6)
C3 0.063(6) 0.036(7) 0.054(7) 0.003(5) 0.002(5) -0.020(5)
C4 0.050(5) 0.041(6) 0.053(6) -0.007(5) -0.005(5) -0.027(5)
C5 0.056(6) 0.046(7) 0.039(6) 0.004(5) -0.007(4) -0.017(5)
Cl1 0.110(3) 0.083(3) 0.0488(19) 0.004(2) 0.0178(17) -0.0098(17)
Cl2 0.0419(11) 0.0305(13) 0.0465(14) 0.0020(10) -0.0066(10) -0.0212(10)
Cl3 0.0557(14) 0.0477(16) 0.0351(14) 0.0003(12) -0.0089(11) -0.0249(12)
Cl4 0.0615(14) 0.0384(15) 0.0386(13) 0.0029(12) -0.0062(11) -0.0264(11)
Cl5 0.0554(14) 0.0488(16) 0.0346(14) -0.0019(13) -0.0056(11) -0.0245(11)
Hg1 0.0467(3) 0.0528(4) 0.0330(3) 0.0012(3) -0.0053(2) -0.0246(3)
Hg2 0.0482(3) 0.0414(3) 0.0348(3) 0.0009(2) -0.00551(18) -0.0218(2)
N1 0.062(5) 0.085(8) 0.032(5) 0.009(6) -0.017(4) -0.011(5)

loop_
_atom_type_symbol
_atom_type_description
_atom_type_scat_dispersion_real
_atom_type_scat_dispersion_imag
_atom_type_scat_source
C C 0.0033 0.0016 'International Tables Vol C Tables 4.2.6.8 and 6.1.1.4'
Cl Cl 0.1484 0.1585 'International Tables Vol C Tables 4.2.6.8 and 6.1.1.4'
Hg Hg -2.3894 9.2266 'International Tables Vol C Tables 4.2.6.8 and 6.1.1.4'
N N 0.0061 0.0033 'International Tables Vol C Tables 4.2.6.8 and 6.1.1.4'
H H 0.0000 0.0000 'International Tables Vol C Tables 4.2.6.8 and 6.1.1.4'

loop_
_geom_angle_atom_site_label_1
_geom_angle_atom_site_label_2
_geom_angle_atom_site_label_3
_geom_angle_site_symmetry_1
_geom_angle_site_symmetry_3
_geom_angle
C5 C1 C2 . . 118.8(10)
C5 C1 H1 . . 120.9
C2 C1 H1 . . 120.3
N1 C2 C1 . . 119.0(11)
N1 C2 H2 . . 120.9
C1 C2 H2 . . 120.1
C4 C3 N1 . . 121.3(10)
C4 C3 H3 . . 118.9
N1 C3 H3 . . 119.8
C3 C4 C5 . . 117.3(11)
C3 C4 H4 . . 121.1
C5 C4 H4 . . 121.6
C1 C5 C4 . . 121.7(10)
C1 C5 Cl1 . . 120.7(8)
C4 C5 Cl1 . . 117.5(9)
Hg2 Cl2 Hg2 1_455 . 97.31(7)
Cl5 Hg1 Cl5 2_666 . 180.00(3)
Cl4 Hg2 Cl3 . . 160.44(10)
Cl4 Hg2 Cl2 . 1_655 94.23(8)
Cl3 Hg2 Cl2 . 1_655 97.66(9)
Cl4 Hg2 Cl2 . . 96.28(9)
Cl3 Hg2 Cl2 . . 97.54(9)
Cl2 Hg2 Cl2 1_655 . 97.31(7)
C2 N1 C3 . . 121.8(9)
C2 N1 H1A . . 119.1
C3 N1 H1A . . 119.1

loop_
_geom_bond_atom_site_label_1
_geom_bond_atom_site_label_2
_geom_bond_site_symmetry_2
_geom_bond_distance
C1 C5 . 1.373(16)
C1 C2 . 1.386(14)
C1 H1 . 0.9300
C2 N1 . 1.339(12)
C2 H2 . 0.9300
C3 C4 . 1.337(13)
C3 N1 . 1.377(14)
C3 H3 . 0.9299
C4 C5 . 1.401(12)
C4 H4 . 0.9300
C5 Cl1 . 1.722(10)
Cl2 Hg2 1_455 2.783(2)
Cl2 Hg2 . 2.783(2)
Cl3 Hg2 . 2.376(3)
Cl4 Hg2 . 2.365(3)
Cl5 Hg1 . 2.305(3)
Hg1 Cl5 2_666 2.305(3)
Hg2 Cl2 1_655 2.783(2)
N1 H1A . 0.8600

loop_
_geom_hbond_atom_site_label_D
_geom_hbond_atom_site_label_H
_geom_hbond_atom_site_label_A
_geom_hbond_site_symmetry_A
_geom_hbond_distance_DH
_geom_hbond_distance_HA
_geom_hbond_distance_DA
_geom_hbond_angle_DHA
N1 H1A Cl2 2_665 0.86 2.47 3.195(10) 142.4
N1 H1A Cl4 2_765 0.86 2.89 3.483(9) 128.0
C3 H3 Cl4 1_455 0.93 2.82 3.486(12) 129.4
C4 H4 Cl5 . 0.93 2.89 3.611(10) 134.8

loop_
_geom_torsion_atom_site_label_1
_geom_torsion_atom_site_label_2
_geom_torsion_atom_site_label_3
_geom_torsion_atom_site_label_4
_geom_torsion_site_symmetry_1
_geom_torsion_site_symmetry_4
_geom_torsion
C5 C1 C2 N1 . . 0.3(16)
N1 C3 C4 C5 . . 2.6(15)
C2 C1 C5 C4 . . 1.5(17)
C2 C1 C5 Cl1 . . 178.2(8)
C3 C4 C5 C1 . . -2.9(15)
C3 C4 C5 Cl1 . . -179.7(8)
Hg2 Cl2 Hg2 Cl4 1_455 . 84.90(9)
Hg2 Cl2 Hg2 Cl3 1_455 . -81.22(10)
Hg2 Cl2 Hg2 Cl2 1_455 1_655 180.0
C1 C2 N1 C3 . . -0.6(15)
C4 C3 N1 C2 . . -0.9(16)
